data_4001046
loop_
_publ_author_name
'Mohapatra, Sudip'
'Hembram, K. P. S. S.'
'Waghmare, Umesh'
'Maji, Tapas Kumar'

_publ_section_title
;
 Immobilization of Alkali Metal Ions in a 3D Lanthanide-Organic Framework:
 Selective Sorption and H2Storage Characteristics
;
_journal_issue 22
_journal_name_full 'Chemistry of Materials'
_journal_page_first 5406
_journal_paper_doi 10.1021/cm9014749
_journal_volume 21
_journal_year 2009
_chemical_formula_sum 'C4 H0 Ho K O12'
_chemical_formula_weight 444.07
_chemical_name_systematic
;
 ?
;
_space_group_IT_number 141
_symmetry_cell_setting tetragonal
_symmetry_space_group_name_Hall '-I 4bd 2'
_symmetry_space_group_name_H-M 'I 41/a m d :2'
_atom_sites_solution_hydrogens geom
_atom_sites_solution_primary direct
_atom_sites_solution_secondary difmap
_audit_creation_method SHELXL-97
_cell_angle_alpha 90.00
_cell_angle_beta 90.00
_cell_angle_gamma 90.00
_cell_formula_units_Z 4
_cell_length_a 11.4651(3)
_cell_length_b 11.4651(3)
_cell_length_c 8.9154(3)
_cell_measurement_temperature 293(2)
_cell_volume 1171.92(6)
_computing_cell_refinement SMART
_computing_data_collection 'SMART (Bruker,2000)'
_computing_data_reduction 'SAINT (Bruker,2000)'
_computing_molecular_graphics 'Mercury 1.4.1'
_computing_publication_material 'PLATON (Spek, 2003)'
_computing_structure_refinement 'SHELXL-97 (Sheldrick, 1997)'
_computing_structure_solution 'SIR-92 (Altomare et al. 1994)'
_diffrn_ambient_temperature 293(2)
_diffrn_measured_fraction_theta_full 0.954
_diffrn_measured_fraction_theta_max 0.954
_diffrn_radiation_monochromator graphite
_diffrn_radiation_source 'fine-focus sealed tube'
_diffrn_radiation_type MoK\a
_diffrn_radiation_wavelength 0.71073
_diffrn_reflns_av_R_equivalents 0.0887
_diffrn_reflns_av_sigmaI/netI 0.0378
_diffrn_reflns_limit_h_max 12
_diffrn_reflns_limit_h_min -15
_diffrn_reflns_limit_k_max 15
_diffrn_reflns_limit_k_min -14
_diffrn_reflns_limit_l_max 11
_diffrn_reflns_limit_l_min -9
_diffrn_reflns_number 4285
_diffrn_reflns_theta_full 29.70
_diffrn_reflns_theta_max 29.70
_diffrn_reflns_theta_min 2.89
_exptl_absorpt_coefficient_mu 7.163
_exptl_absorpt_correction_T_max 0.9912
_exptl_absorpt_correction_T_min 0.7753
_exptl_absorpt_correction_type empirical
_exptl_absorpt_process_details SADABS
_exptl_crystal_colour colorless
_exptl_crystal_density_diffrn 2.517
_exptl_crystal_density_method 'not measured'
_exptl_crystal_description 'square block'
_exptl_crystal_F_000 824
_exptl_crystal_size_max 0.10
_exptl_crystal_size_mid 0.06
_exptl_crystal_size_min 0.04
_refine_diff_density_max 1.148
_refine_diff_density_min -1.220
_refine_diff_density_rms 0.234
_refine_ls_extinction_method none
_refine_ls_goodness_of_fit_ref 1.385
_refine_ls_hydrogen_treatment noref
_refine_ls_matrix_type full
_refine_ls_number_parameters 32
_refine_ls_number_reflns 438
_refine_ls_number_restraints 0
_refine_ls_restrained_S_all 1.385
_refine_ls_R_factor_all 0.0291
_refine_ls_R_factor_gt 0.0255
_refine_ls_shift/su_max 0.000
_refine_ls_shift/su_mean 0.000
_refine_ls_structure_factor_coef Fsqd
_refine_ls_weighting_details 'calc w=1/[\s^2^(Fo^2^)+(0.0360P)^2^+7.6663P] where P=(Fo^2^+2Fc^2^)/3'
_refine_ls_weighting_scheme calc
_refine_ls_wR_factor_gt 0.0921
_refine_ls_wR_factor_ref 0.0927
_reflns_number_gt 394
_reflns_number_total 438
_reflns_threshold_expression >2sigma(I)
_cod_data_source_file cm9014749_si_002.cif
_cod_data_source_block complex1
_cod_depositor_comments
;
The following automatic conversions were performed:

'_symmetry_cell_setting' value 'Tetragonal' changed to 'tetragonal'
according to /home/saulius/struct/CIF-dictionaries/cif_core.dic
dictionary named 'cif_core.dic' version 2.4.2 from 2011-04-26.

Automatic conversion script
Id: cif_fix_values 1715 2011-07-08 13:25:40Z adriana 
;
_cod_original_sg_symbol_H-M I41/amd
_cod_database_code 4001046

loop_
_symmetry_equiv_pos_as_xyz
'x, y, z'
'-x, -y+1/2, z'
'x, -y, -z'
'-x, y+1/2, -z'
'-y+1/4, -x+1/4, -z+3/4'
'y+1/4, x+3/4, -z+1/4'
'y+1/4, -x+1/4, z+3/4'
'-y+1/4, x+3/4, z+1/4'
'x+1/2, y+1/2, z+1/2'
'-x+1/2, -y+1, z+1/2'
'x+1/2, -y+1/2, -z+1/2'
'-x+1/2, y+1, -z+1/2'
'-y+3/4, -x+3/4, -z+5/4'
'y+3/4, x+5/4, -z+3/4'
'y+3/4, -x+3/4, z+5/4'
'-y+3/4, x+5/4, z+3/4'
'-x, -y, -z'
'x, y-1/2, -z'
'-x, y, z'
'x, -y-1/2, z'
'y-1/4, x-1/4, z-3/4'
'-y-1/4, -x-3/4, z-1/4'
'-y-1/4, x-1/4, -z-3/4'
'y-1/4, -x-3/4, -z-1/4'
'-x+1/2, -y+1/2, -z+1/2'
'x+1/2, y, -z+1/2'
'-x+1/2, y+1/2, z+1/2'
'x+1/2, -y, z+1/2'
'y+1/4, x+1/4, z-1/4'
'-y+1/4, -x-1/4, z+1/4'
'-y+1/4, x+1/4, -z-1/4'
'y+1/4, -x-1/4, -z+1/4'

loop_
_atom_site_label
_atom_site_type_symbol
_atom_site_fract_x
_atom_site_fract_y
_atom_site_fract_z
_atom_site_U_iso_or_equiv
_atom_site_adp_type
_atom_site_occupancy
_atom_site_symmetry_multiplicity
_atom_site_calc_flag
_atom_site_refinement_flags
C1 C 0.2267(7) 0.2500 0.6716(9) 0.0194(15) Uani 1 2 d S
O1 O 0.3010(5) 0.2500 0.5672(7) 0.0273(13) Uani 1 2 d S
O2 O 0.1179(5) 0.2500 0.6557(6) 0.0265(14) Uani 1 2 d S
O3 O 0.2045(12) 0.1065(13) 0.3339(14) 0.056(3) Uani 0.50 1 d P
Ho1 Ho 0.5000 0.2500 0.6250 0.0125(3) Uani 1 8 d S
K1 K 0.0000 0.2500 0.3750 0.0320(9) Uani 1 8 d S

loop_
_atom_site_aniso_label
_atom_site_aniso_U_11
_atom_site_aniso_U_22
_atom_site_aniso_U_33
_atom_site_aniso_U_23
_atom_site_aniso_U_13
_atom_site_aniso_U_12
C1 0.017(4) 0.021(4) 0.020(4) 0.000 0.000(3) 0.000
O1 0.014(3) 0.048(4) 0.020(3) 0.000 0.000(2) 0.000
O2 0.017(3) 0.048(4) 0.015(3) 0.000 -0.002(2) 0.000
O3 0.049(7) 0.077(9) 0.041(7) -0.008(6) -0.008(5) -0.010(6)
Ho1 0.0125(3) 0.0125(3) 0.0125(4) 0.000 0.000 0.000
K1 0.0380(14) 0.0380(14) 0.020(2) 0.000 0.000 0.000

loop_
_atom_type_symbol
_atom_type_description
_atom_type_scat_dispersion_real
_atom_type_scat_dispersion_imag
_atom_type_scat_source
C C 0.0033 0.0016 'International Tables Vol C Tables 4.2.6.8 and 6.1.1.4'
H H 0.0000 0.0000 'International Tables Vol C Tables 4.2.6.8 and 6.1.1.4'
O O 0.0106 0.0060 'International Tables Vol C Tables 4.2.6.8 and 6.1.1.4'
Ho Ho -0.2175 4.6783 'International Tables Vol C Tables 4.2.6.8 and 6.1.1.4'
K K 0.2009 0.2494 'International Tables Vol C Tables 4.2.6.8 and 6.1.1.4'

loop_
_geom_angle_atom_site_label_1
_geom_angle_atom_site_label_2
_geom_angle_atom_site_label_3
_geom_angle
_geom_angle_site_symmetry_1
_geom_angle_site_symmetry_3
O2 C1 O1 126.0(8) . .
O2 C1 C1 117.4(9) . 25_556
O1 C1 C1 116.6(9) . 25_556
C1 O1 Ho1 119.7(5) . .
C1 O2 Ho1 118.2(5) . 25_556
C1 O2 K1 124.9(5) . .
Ho1 O2 K1 117.0(2) 25_556 .
O3 O3 K1 77.7(3) 5 .
O1 Ho1 O1 92.78(7) 13 2_655
O1 Ho1 O1 92.78(7) 13 .
O1 Ho1 O1 154.5(3) 2_655 .
O1 Ho1 O1 154.5(3) 13 6_546
O1 Ho1 O1 92.78(7) 2_655 6_546
O1 Ho1 O1 92.78(7) . 6_546
O1 Ho1 O2 137.4(2) 13 22_665
O1 Ho1 O2 79.56(12) 2_655 22_665
O1 Ho1 O2 79.56(12) . 22_665
O1 Ho1 O2 68.1(2) 6_546 22_665
O1 Ho1 O2 68.1(2) 13 29
O1 Ho1 O2 79.56(12) 2_655 29
O1 Ho1 O2 79.56(12) . 29
O1 Ho1 O2 137.4(2) 6_546 29
O2 Ho1 O2 69.3(3) 22_665 29
O1 Ho1 O2 79.56(12) 13 26_556
O1 Ho1 O2 68.1(2) 2_655 26_556
O1 Ho1 O2 137.4(2) . 26_556
O1 Ho1 O2 79.56(12) 6_546 26_556
O2 Ho1 O2 132.57(18) 22_665 26_556
O2 Ho1 O2 132.57(18) 29 26_556
O1 Ho1 O2 79.56(12) 13 25_556
O1 Ho1 O2 137.4(2) 2_655 25_556
O1 Ho1 O2 68.1(2) . 25_556
O1 Ho1 O2 79.56(12) 6_546 25_556
O2 Ho1 O2 132.57(18) 22_665 25_556
O2 Ho1 O2 132.57(18) 29 25_556
O2 Ho1 O2 69.3(3) 26_556 25_556
O1 Ho1 K1 102.73(15) 13 25
O1 Ho1 K1 77.27(15) 2_655 25
O1 Ho1 K1 77.27(15) . 25
O1 Ho1 K1 102.73(15) 6_546 25
O2 Ho1 K1 34.67(14) 22_665 25
O2 Ho1 K1 34.67(14) 29 25
O2 Ho1 K1 145.33(14) 26_556 25
O2 Ho1 K1 145.33(14) 25_556 25
O1 Ho1 K1 77.27(15) 13 25_556
O1 Ho1 K1 102.73(15) 2_655 25_556
O1 Ho1 K1 102.73(15) . 25_556
O1 Ho1 K1 77.27(15) 6_546 25_556
O2 Ho1 K1 145.33(14) 22_665 25_556
O2 Ho1 K1 145.33(14) 29 25_556
O2 Ho1 K1 34.67(14) 26_556 25_556
O2 Ho1 K1 34.67(14) 25_556 25_556
K1 Ho1 K1 180.0 25 25_556
O2 K1 O2 140.72(17) 5 .
O2 K1 O2 56.8(3) 5 14_445
O2 K1 O2 140.72(17) . 14_445
O2 K1 O2 140.72(17) 5 2
O2 K1 O2 56.8(3) . 2
O2 K1 O2 140.72(17) 14_445 2
O2 K1 O3 67.5(3) 5 19
O2 K1 O3 119.8(3) . 19
O2 K1 O3 99.2(3) 14_445 19
O2 K1 O3 74.1(3) 2 19
O2 K1 O3 119.8(3) 5 31_556
O2 K1 O3 67.5(3) . 31_556
O2 K1 O3 74.1(3) 14_445 31_556
O2 K1 O3 99.2(3) 2 31_556
O3 K1 O3 160.3(5) 19 31_556
O2 K1 O3 99.2(3) 5 20_565
O2 K1 O3 74.1(3) . 20_565
O2 K1 O3 67.5(3) 14_445 20_565
O2 K1 O3 119.8(3) 2 20_565
O3 K1 O3 165.4(5) 19 20_565
O3 K1 O3 24.6(5) 31_556 20_565
O2 K1 O3 99.2(3) 5 2
O2 K1 O3 119.8(3) . 2
O2 K1 O3 67.5(3) 14_445 2
O2 K1 O3 74.1(3) 2 2
O3 K1 O3 69.5(5) 19 2
O3 K1 O3 90.92(6) 31_556 2
O3 K1 O3 108.6(5) 20_565 2
O2 K1 O3 119.8(3) 5 14_445
O2 K1 O3 99.2(3) . 14_445
O2 K1 O3 74.1(3) 14_445 14_445
O2 K1 O3 67.5(3) 2 14_445
O3 K1 O3 90.92(6) 19 14_445
O3 K1 O3 69.5(5) 31_556 14_445
O3 K1 O3 90.92(6) 20_565 14_445
O3 K1 O3 24.6(5) 2 14_445
O2 K1 O3 67.5(3) 5 .
O2 K1 O3 74.1(3) . .
O2 K1 O3 99.2(3) 14_445 .
O2 K1 O3 119.8(3) 2 .
O3 K1 O3 108.6(5) 19 .
O3 K1 O3 90.92(6) 31_556 .
O3 K1 O3 69.5(5) 20_565 .
O3 K1 O3 165.4(5) 2 .
O3 K1 O3 160.3(5) 14_445 .
O2 K1 O3 74.1(3) 5 5
O2 K1 O3 67.5(3) . 5
O2 K1 O3 119.8(3) 14_445 5
O2 K1 O3 99.2(3) 2 5
O3 K1 O3 90.92(6) 19 5
O3 K1 O3 108.6(5) 31_556 5
O3 K1 O3 90.92(6) 20_565 5
O3 K1 O3 160.3(5) 2 5
O3 K1 O3 165.4(5) 14_445 5
O3 K1 O3 24.6(5) . 5
O2 K1 O3 74.1(3) 5 24_566
O2 K1 O3 99.2(3) . 24_566
O2 K1 O3 119.8(3) 14_445 24_566
O2 K1 O3 67.5(3) 2 24_566
O3 K1 O3 24.6(5) 19 24_566
O3 K1 O3 165.4(5) 31_556 24_566
O3 K1 O3 160.3(5) 20_565 24_566
O3 K1 O3 90.92(6) 2 24_566
O3 K1 O3 108.6(5) 14_445 24_566
O3 K1 O3 90.92(6) . 24_566
O3 K1 O3 69.5(5) 5 24_566

loop_
_geom_bond_atom_site_label_1
_geom_bond_atom_site_label_2
_geom_bond_distance
_geom_bond_site_symmetry_2
C1 O2 1.255(10) .
C1 O1 1.262(11) .
C1 C1 1.496(16) 25_556
O1 Ho1 2.339(6) .
O2 Ho1 2.377(6) 25_556
O2 K1 2.845(6) .
O3 O3 1.23(3) 5
O3 K1 2.887(15) .
Ho1 O1 2.339(6) 13
Ho1 O1 2.339(6) 2_655
Ho1 O1 2.339(6) 6_546
Ho1 O2 2.377(6) 22_665
Ho1 O2 2.377(6) 29
Ho1 O2 2.377(6) 26_556
Ho1 O2 2.377(6) 25_556
Ho1 K1 4.45770(16) 25
Ho1 K1 4.45770(15) 25_556
K1 O2 2.845(6) 5
K1 O2 2.845(6) 14_445
K1 O2 2.845(6) 2
K1 O3 2.887(15) 19
K1 O3 2.887(15) 31_556
K1 O3 2.887(15) 20_565
K1 O3 2.887(15) 2
K1 O3 2.887(15) 14_445
K1 O3 2.887(15) 5
K1 O3 2.887(15) 24_566
